data_1564397
loop_
_publ_author_name
'Song, Shaotang'
'Wang, Lulu'
'Su, Jie'
'Xu, Zhen'
'Hsu, Chia-Hsiu'
'Hua, Chenqiang'
'Lyu, Pin'
'Li, Jing'
'Peng, Xinnan'
'Kojima, Takahiro'
'Nobusue, Shunpei'
'Telychko, Mykola'
'Zheng, Yi'
'Chuang, Feng-Chuan'
'Sakaguchi, Hiroshi'
'Wong, Ming Wah'
'Lu, Jiong'

_publ_section_title
;
 Manifold dynamic non-covalent interactions for steering molecular
 assembly and cyclization
;
_journal_name_full 'Chemical Science'
_journal_paper_doi 10.1039/D1SC03733A
_journal_year 2021
_chemical_formula_sum 'C36 H24 Br2'
_chemical_formula_weight 616.37
_space_group_crystal_system monoclinic
_space_group_IT_number 13
_space_group_name_Hall '-P 2yac'
_space_group_name_H-M_alt 'P 1 2/n 1'
_atom_sites_solution_hydrogens geom
_atom_sites_solution_primary Dual-space
_audit_creation_method SHELXL-2018/3
_audit_update_record
;
2021-06-24 deposited with the CCDC.	2021-08-25 downloaded from the CCDC.
;
_cell_angle_alpha 90
_cell_angle_beta 112.806(2)
_cell_angle_gamma 90
_cell_formula_units_Z 4
_cell_length_a 18.1145(13)
_cell_length_b 6.8754(5)
_cell_length_c 23.0990(17)
_cell_measurement_reflns_used 9861
_cell_measurement_temperature 100(2)
_cell_measurement_theta_max 29.44
_cell_measurement_theta_min 2.65
_cell_volume 2651.9(3)
_computing_cell_refinement 'APEX3 v2016.1-0 (Bruker AXS)'
_computing_data_collection 'APEX3 (Bruker AXS)'
_computing_data_reduction 'SAINT V8.32B (Bruker AXS Inc., 2014)'
_computing_molecular_graphics 'Bruker SHELXTL'
_computing_publication_material 'Bruker SHELXTL'
_computing_structure_refinement 'SHELXL--2014 (Sheldrick 2014)'
_computing_structure_solution 'SHELXT--(Sheldrick 2015)'
_diffrn_ambient_temperature 100(2)
_diffrn_measured_fraction_theta_full 0.998
_diffrn_measured_fraction_theta_max 0.999
_diffrn_measurement_device_type 'Bruker D8  Venture'
_diffrn_measurement_method '\f and \w scans'
_diffrn_radiation_type MoK\a
_diffrn_radiation_wavelength 0.71073
_diffrn_reflns_av_R_equivalents 0.0900
_diffrn_reflns_av_unetI/netI 0.0398
_diffrn_reflns_Laue_measured_fraction_full 0.998
_diffrn_reflns_Laue_measured_fraction_max 0.999
_diffrn_reflns_limit_h_max 24
_diffrn_reflns_limit_h_min -22
_diffrn_reflns_limit_k_max 9
_diffrn_reflns_limit_k_min -9
_diffrn_reflns_limit_l_max 30
_diffrn_reflns_limit_l_min -30
_diffrn_reflns_number 86535
_diffrn_reflns_point_group_measured_fraction_full 0.998
_diffrn_reflns_point_group_measured_fraction_max 0.999
_diffrn_reflns_theta_full 25.242
_diffrn_reflns_theta_max 28.279
_diffrn_reflns_theta_min 2.963
_exptl_absorpt_coefficient_mu 3.081
_exptl_absorpt_correction_T_max 0.7459
_exptl_absorpt_correction_T_min 0.6053
_exptl_absorpt_correction_type multi-scan
_exptl_absorpt_process_details 'Sadabs, (Sheldrick 2012)'
_exptl_crystal_colour Colourless
_exptl_crystal_density_diffrn 1.544
_exptl_crystal_density_meas ?
_exptl_crystal_density_method 'Not Measured'
_exptl_crystal_description Rod
_exptl_crystal_F_000 1240
_exptl_crystal_size_max 0.488
_exptl_crystal_size_mid 0.096
_exptl_crystal_size_min 0.087
_refine_diff_density_max 0.432
_refine_diff_density_min -0.759
_refine_diff_density_rms 0.085
_refine_ls_extinction_method none
_refine_ls_goodness_of_fit_ref 1.029
_refine_ls_hydrogen_treatment constr
_refine_ls_matrix_type full
_refine_ls_number_parameters 343
_refine_ls_number_reflns 6571
_refine_ls_number_restraints 0
_refine_ls_restrained_S_all 1.029
_refine_ls_R_factor_all 0.0623
_refine_ls_R_factor_gt 0.0384
_refine_ls_shift/su_max 0.001
_refine_ls_shift/su_mean 0.000
_refine_ls_structure_factor_coef Fsqd
_refine_ls_weighting_details 'w=1/[\s^2^(Fo^2^)+(0.0332P)^2^+4.1307P] where P=(Fo^2^+2Fc^2^)/3'
_refine_ls_weighting_scheme calc
_refine_ls_wR_factor_gt 0.0820
_refine_ls_wR_factor_ref 0.0929
_reflns_Friedel_coverage 0.000
_reflns_number_gt 4976
_reflns_number_total 6571
_reflns_threshold_expression 'I > 2\s(I)'
_cod_data_source_file d1sc03733a2.cif
_cod_data_source_block K546
_cod_depositor_comments
;
The following automatic conversions were performed:

data item '_exptl_absorpt_correction_type' value 'Multi-scan' was
changed to 'multi-scan' in accordance with the
/home/data/users/saulius/crontab/automatic-downloads/rss-feeds/RSC/lib/dictionaries/cif_core.dic
dictionary named 'cif_core.dic' version 2.4.2 last updated on
2011-04-26.

data item '_exptl_crystal_density_meas' value 'Not Measured' was
changed to '?' -- the value is perceived as not measured.

Automatic conversion script
Id: cif_fix_values 7556 2019-12-06 15:28:31Z antanas 
;
_cod_original_sg_symbol_H-M 'P 2/n'
_cod_database_code 1564397
_shelx_shelxl_version_number 2018/3
_shelx_space_group_comment
; 
The symmetry employed for this shelxl refinement is uniquely defined 
by the following loop, which should always be used as a source of 
symmetry information in preference to the above space-group names. 
They are only intended as comments. 
;
_computing_bruker_data_scaling 'SADABS V2012/1 (Bruker AXS Inc.)'

loop_
_space_group_symop_operation_xyz
'x, y, z'
'-x+1/2, y, -z+1/2'
'-x, -y, -z'
'x-1/2, -y, z-1/2'

loop_
_atom_site_label
_atom_site_type_symbol
_atom_site_fract_x
_atom_site_fract_y
_atom_site_fract_z
_atom_site_U_iso_or_equiv
_atom_site_adp_type
_atom_site_occupancy
_atom_site_site_symmetry_order
_atom_site_calc_flag
_atom_site_refinement_flags_posn
_atom_site_refinement_flags_adp
_atom_site_refinement_flags_occupancy
_atom_site_disorder_assembly
_atom_site_disorder_group
Br1 Br 0.36105(2) -0.39908(4) 0.76660(2) 0.03091(9) Uani 1 1 d . . . . .
Br2 Br 0.72346(2) -0.44942(5) 0.81761(2) 0.03381(9) Uani 1 1 d . . . . .
C1 C -0.0188(2) 0.9241(5) 0.33396(15) 0.0343(7) Uani 1 1 d . . . . .
H1 H -0.043276 1.020165 0.302835 0.041 Uiso 1 1 calc R U . . .
C2 C -0.02347(19) 0.9370(5) 0.39243(15) 0.0311(7) Uani 1 1 d . . . . .
H2 H -0.052211 1.041048 0.401031 0.037 Uiso 1 1 calc R U . . .
C3 C 0.01337(18) 0.7995(4) 0.43819(14) 0.0276(6) Uani 1 1 d . . . . .
H3 H 0.009410 0.809983 0.477891 0.033 Uiso 1 1 calc R U . . .
C4 C 0.05647(17) 0.6451(4) 0.42697(13) 0.0243(6) Uani 1 1 d . . . . .
C5 C 0.05868(18) 0.6322(5) 0.36722(14) 0.0286(6) Uani 1 1 d . . . . .
H5 H 0.086028 0.526734 0.357801 0.034 Uiso 1 1 calc R U . . .
C6 C 0.0217(2) 0.7705(5) 0.32156(14) 0.0340(7) Uani 1 1 d . . . . .
H6 H 0.024307 0.759454 0.281391 0.041 Uiso 1 1 calc R U . . .
C7 C 0.10048(17) 0.5021(4) 0.47639(13) 0.0234(6) Uani 1 1 d . . . . .
C8 C 0.13270(17) 0.5539(4) 0.54017(13) 0.0237(6) Uani 1 1 d . . . . .
H8 H 0.125278 0.682326 0.552115 0.028 Uiso 1 1 calc R U . . .
C9 C 0.17507(17) 0.4208(4) 0.58582(13) 0.0235(6) Uani 1 1 d . . . . .
H9 H 0.195816 0.459206 0.628683 0.028 Uiso 1 1 calc R U . . .
C10 C 0.18808(17) 0.2301(4) 0.57015(13) 0.0224(6) Uani 1 1 d . . . . .
C11 C 0.15648(18) 0.1787(4) 0.50639(13) 0.0264(6) Uani 1 1 d . . . . .
H11 H 0.164742 0.051192 0.494244 0.032 Uiso 1 1 calc R U . . .
C12 C 0.11330(19) 0.3124(4) 0.46092(14) 0.0271(6) Uani 1 1 d . . . . .
H12 H 0.091865 0.273848 0.418083 0.032 Uiso 1 1 calc R U . . .
C13 C 0.23167(17) 0.0840(4) 0.61850(13) 0.0227(6) Uani 1 1 d . . . . .
C14 C 0.22204(17) 0.0785(4) 0.67572(13) 0.0220(6) Uani 1 1 d . . . . .
H14 H 0.190663 0.176065 0.684458 0.026 Uiso 1 1 calc R U . . .
C15 C 0.25729(17) -0.0664(4) 0.72042(13) 0.0217(6) Uani 1 1 d . . . . .
C16 C 0.30580(17) -0.2029(4) 0.70730(13) 0.0229(6) Uani 1 1 d . . . . .
C17 C 0.31752(17) -0.1977(4) 0.65133(13) 0.0243(6) Uani 1 1 d . . . . .
H17 H 0.351384 -0.290637 0.643551 0.029 Uiso 1 1 calc R U . . .
C18 C 0.27978(17) -0.0568(4) 0.60700(13) 0.0236(6) Uani 1 1 d . . . . .
H18 H 0.286686 -0.055830 0.568275 0.028 Uiso 1 1 calc R U . . .
C19 C 0.3009(2) 0.9706(5) 0.44366(14) 0.0299(7) Uani 1 1 d . . . . .
H19 H 0.271100 1.068938 0.415357 0.036 Uiso 1 1 calc R U . . .
C20 C 0.26671(19) 0.7916(5) 0.44411(14) 0.0292(7) Uani 1 1 d . . . . .
H20 H 0.212891 0.767885 0.416446 0.035 Uiso 1 1 calc R U . . .
C21 C 0.31017(18) 0.6456(4) 0.48464(13) 0.0261(6) Uani 1 1 d . . . . .
H21 H 0.285837 0.523084 0.484514 0.031 Uiso 1 1 calc R U . . .
C22 C 0.39000(17) 0.6781(4) 0.52585(13) 0.0226(6) Uani 1 1 d . . . . .
C23 C 0.42371(18) 0.8607(4) 0.52550(14) 0.0257(6) Uani 1 1 d . . . . .
H23 H 0.477391 0.885494 0.553262 0.031 Uiso 1 1 calc R U . . .
C24 C 0.37984(19) 1.0065(4) 0.48514(14) 0.0289(7) Uani 1 1 d . . . . .
H24 H 0.403360 1.130304 0.485692 0.035 Uiso 1 1 calc R U . . .
C25 C 0.43803(17) 0.5211(4) 0.56809(13) 0.0218(6) Uani 1 1 d . . . . .
C26 C 0.40465(18) 0.3937(4) 0.59846(13) 0.0238(6) Uani 1 1 d . . . . .
H26 H 0.349945 0.407659 0.592319 0.029 Uiso 1 1 calc R U . . .
C27 C 0.44973(17) 0.2478(4) 0.63724(13) 0.0239(6) Uani 1 1 d . . . . .
H27 H 0.426044 0.167233 0.658731 0.029 Uiso 1 1 calc R U . . .
C28 C 0.52945(17) 0.2162(4) 0.64556(12) 0.0210(6) Uani 1 1 d . . . . .
C29 C 0.56264(17) 0.3433(4) 0.61510(13) 0.0244(6) Uani 1 1 d . . . . .
H29 H 0.616585 0.325499 0.619570 0.029 Uiso 1 1 calc R U . . .
C30 C 0.51839(18) 0.4952(4) 0.57842(13) 0.0247(6) Uani 1 1 d . . . . .
H30 H 0.543408 0.583268 0.560001 0.030 Uiso 1 1 calc R U . . .
C31 C 0.57669(17) 0.0515(4) 0.68431(13) 0.0222(6) Uani 1 1 d . . . . .
C32 C 0.53886(18) -0.1042(4) 0.70132(14) 0.0269(6) Uani 1 1 d . . . . .
H32 H 0.482074 -0.106886 0.686458 0.032 Uiso 1 1 calc R U . . .
C33 C 0.58280(18) -0.2537(4) 0.73932(14) 0.0280(6) Uani 1 1 d . . . . .
H33 H 0.556367 -0.355727 0.751394 0.034 Uiso 1 1 calc R U . . .
C34 C 0.66529(18) -0.2537(4) 0.75956(13) 0.0263(6) Uani 1 1 d . . . . .
C35 C 0.70578(17) -0.1085(4) 0.74094(13) 0.0218(6) Uani 1 1 d . . . . .
C36 C 0.66045(17) 0.0433(4) 0.70439(12) 0.0219(6) Uani 1 1 d . . . . .
H36 H 0.687170 0.145265 0.692578 0.026 Uiso 1 1 calc R U . . .

loop_
_atom_site_aniso_label
_atom_site_aniso_U_11
_atom_site_aniso_U_22
_atom_site_aniso_U_33
_atom_site_aniso_U_23
_atom_site_aniso_U_13
_atom_site_aniso_U_12
Br1 0.03033(18) 0.02790(15) 0.03897(17) 0.00553(13) 0.01832(14) 0.00607(12)
Br2 0.02702(18) 0.03400(17) 0.04407(19) 0.01453(14) 0.01779(14) 0.00658(13)
C1 0.0254(18) 0.0392(18) 0.0334(16) 0.0078(14) 0.0061(13) -0.0003(14)
C2 0.0220(17) 0.0320(16) 0.0381(17) -0.0035(13) 0.0102(13) -0.0008(12)
C3 0.0214(16) 0.0320(16) 0.0318(15) -0.0050(12) 0.0130(13) -0.0048(12)
C4 0.0182(15) 0.0279(15) 0.0266(14) -0.0021(11) 0.0084(12) -0.0063(11)
C5 0.0234(17) 0.0351(16) 0.0286(15) -0.0038(13) 0.0116(13) -0.0022(13)
C6 0.0326(19) 0.0433(19) 0.0267(15) 0.0028(14) 0.0119(14) -0.0012(15)
C7 0.0186(15) 0.0287(15) 0.0252(14) -0.0001(11) 0.0109(12) -0.0035(11)
C8 0.0224(16) 0.0269(14) 0.0255(14) -0.0059(11) 0.0134(12) -0.0060(11)
C9 0.0214(15) 0.0281(14) 0.0235(13) -0.0039(11) 0.0115(11) -0.0053(11)
C10 0.0181(15) 0.0266(14) 0.0255(14) -0.0032(11) 0.0118(11) -0.0059(11)
C11 0.0276(17) 0.0279(15) 0.0272(15) -0.0055(12) 0.0145(13) -0.0048(12)
C12 0.0260(17) 0.0313(15) 0.0253(14) -0.0048(12) 0.0115(12) -0.0036(12)
C13 0.0198(15) 0.0239(14) 0.0255(14) -0.0039(11) 0.0099(11) -0.0045(11)
C14 0.0182(15) 0.0254(14) 0.0242(13) -0.0036(11) 0.0102(11) -0.0036(11)
C15 0.0172(15) 0.0230(14) 0.0261(14) -0.0027(11) 0.0096(11) -0.0040(11)
C16 0.0204(15) 0.0216(13) 0.0285(14) -0.0010(11) 0.0116(12) -0.0031(11)
C17 0.0189(15) 0.0250(14) 0.0329(15) -0.0071(12) 0.0144(12) -0.0048(11)
C18 0.0200(15) 0.0287(15) 0.0253(14) -0.0076(11) 0.0124(12) -0.0066(11)
C19 0.0327(19) 0.0315(16) 0.0311(16) 0.0059(13) 0.0186(14) 0.0096(13)
C20 0.0230(17) 0.0367(17) 0.0283(15) -0.0043(13) 0.0105(13) 0.0044(13)
C21 0.0225(16) 0.0286(15) 0.0290(15) -0.0037(12) 0.0118(12) 0.0003(12)
C22 0.0201(15) 0.0262(14) 0.0237(14) -0.0033(11) 0.0110(12) 0.0016(11)
C23 0.0215(16) 0.0298(15) 0.0301(15) -0.0050(12) 0.0146(12) -0.0023(12)
C24 0.0312(19) 0.0281(15) 0.0341(16) 0.0006(12) 0.0199(14) 0.0005(13)
C25 0.0197(15) 0.0229(13) 0.0232(13) -0.0059(11) 0.0087(11) -0.0026(11)
C26 0.0180(15) 0.0245(14) 0.0307(15) -0.0043(11) 0.0115(12) -0.0009(11)
C27 0.0188(15) 0.0236(14) 0.0318(15) -0.0012(12) 0.0127(12) -0.0037(11)
C28 0.0198(15) 0.0231(13) 0.0211(13) -0.0025(11) 0.0088(11) -0.0002(11)
C29 0.0140(15) 0.0318(15) 0.0280(14) -0.0005(12) 0.0089(11) -0.0026(11)
C30 0.0217(16) 0.0275(15) 0.0278(14) 0.0019(11) 0.0129(12) -0.0012(11)
C31 0.0207(15) 0.0258(14) 0.0222(13) -0.0039(11) 0.0106(11) -0.0023(11)
C32 0.0185(15) 0.0300(15) 0.0338(15) -0.0019(12) 0.0118(12) -0.0049(12)
C33 0.0252(17) 0.0259(15) 0.0366(16) 0.0055(12) 0.0158(13) 0.0002(12)
C34 0.0245(17) 0.0270(15) 0.0287(15) 0.0032(12) 0.0119(12) 0.0023(12)
C35 0.0192(15) 0.0242(13) 0.0245(13) -0.0027(11) 0.0113(11) -0.0007(11)
C36 0.0196(15) 0.0251(14) 0.0240(13) -0.0020(11) 0.0120(11) -0.0031(11)

loop_
_atom_type_symbol
_atom_type_description
_atom_type_scat_dispersion_real
_atom_type_scat_dispersion_imag
_atom_type_scat_source
C C 0.0033 0.0016 'International Tables Vol C Tables 4.2.6.8 and 6.1.1.4'
H H 0.0000 0.0000 'International Tables Vol C Tables 4.2.6.8 and 6.1.1.4'
Br Br -0.2901 2.4595 'International Tables Vol C Tables 4.2.6.8 and 6.1.1.4'

loop_
_geom_angle_atom_site_label_1
_geom_angle_atom_site_label_2
_geom_angle_atom_site_label_3
_geom_angle
_geom_angle_site_symmetry_1
_geom_angle_site_symmetry_3
_geom_angle_publ_flag
C6 C1 C2 119.3(3) . . ?
C3 C2 C1 120.5(3) . . ?
C2 C3 C4 121.0(3) . . ?
C5 C4 C3 117.5(3) . . ?
C5 C4 C7 120.3(3) . . ?
C3 C4 C7 122.2(3) . . ?
C6 C5 C4 121.2(3) . . ?
C1 C6 C5 120.5(3) . . ?
C12 C7 C8 117.6(3) . . ?
C12 C7 C4 121.1(3) . . ?
C8 C7 C4 121.3(3) . . ?
C9 C8 C7 121.0(3) . . ?
C8 C9 C10 121.4(3) . . ?
C11 C10 C9 117.7(3) . . ?
C11 C10 C13 120.1(3) . . ?
C9 C10 C13 122.2(2) . . ?
C12 C11 C10 120.6(3) . . ?
C11 C12 C7 121.8(3) . . ?
C18 C13 C14 118.5(3) . . ?
C18 C13 C10 121.1(2) . . ?
C14 C13 C10 120.3(3) . . ?
C15 C14 C13 121.9(3) . . ?
C16 C15 C14 117.7(2) . . ?
C16 C15 C15 123.3(2) . 2_556 ?
C14 C15 C15 119.0(2) . 2_556 ?
C17 C16 C15 121.3(3) . . ?
C17 C16 Br1 117.4(2) . . ?
C15 C16 Br1 121.2(2) . . ?
C18 C17 C16 119.8(3) . . ?
C17 C18 C13 120.7(3) . . ?
C20 C19 C24 119.6(3) . . ?
C19 C20 C21 120.7(3) . . ?
C20 C21 C22 120.4(3) . . ?
C23 C22 C21 118.4(3) . . ?
C23 C22 C25 120.6(3) . . ?
C21 C22 C25 121.0(3) . . ?
C24 C23 C22 120.9(3) . . ?
C23 C24 C19 119.9(3) . . ?
C30 C25 C26 117.4(3) . . ?
C30 C25 C22 120.8(3) . . ?
C26 C25 C22 121.8(3) . . ?
C27 C26 C25 121.2(3) . . ?
C26 C27 C28 121.4(3) . . ?
C29 C28 C27 117.2(3) . . ?
C29 C28 C31 121.3(3) . . ?
C27 C28 C31 121.5(2) . . ?
C30 C29 C28 121.3(3) . . ?
C29 C30 C25 121.3(3) . . ?
C36 C31 C32 117.2(3) . . ?
C36 C31 C28 121.6(2) . . ?
C32 C31 C28 121.2(3) . . ?
C33 C32 C31 121.3(3) . . ?
C34 C33 C32 119.7(3) . . ?
C33 C34 C35 121.5(3) . . ?
C33 C34 Br2 118.0(2) . . ?
C35 C34 Br2 120.5(2) . . ?
C36 C35 C34 117.7(3) . . ?
C36 C35 C35 119.2(2) . 2_656 ?
C34 C35 C35 123.2(2) . 2_656 ?
C35 C36 C31 122.5(3) . . ?

loop_
_geom_bond_atom_site_label_1
_geom_bond_atom_site_label_2
_geom_bond_distance
_geom_bond_site_symmetry_2
_geom_bond_publ_flag
Br1 C16 1.906(3) . ?
Br2 C34 1.903(3) . ?
C1 C6 1.378(5) . ?
C1 C2 1.388(4) . ?
C2 C3 1.382(4) . ?
C3 C4 1.400(4) . ?
C4 C5 1.399(4) . ?
C4 C7 1.483(4) . ?
C5 C6 1.385(4) . ?
C7 C12 1.395(4) . ?
C7 C8 1.404(4) . ?
C8 C9 1.382(4) . ?
C9 C10 1.405(4) . ?
C10 C11 1.403(4) . ?
C10 C13 1.482(4) . ?
C11 C12 1.387(4) . ?
C13 C18 1.395(4) . ?
C13 C14 1.399(4) . ?
C14 C15 1.399(4) . ?
C15 C16 1.397(4) . ?
C15 C15 1.489(5) 2_556 ?
C16 C17 1.389(4) . ?
C17 C18 1.383(4) . ?
C19 C20 1.380(4) . ?
C19 C24 1.400(5) . ?
C20 C21 1.390(4) . ?
C21 C22 1.407(4) . ?
C22 C23 1.397(4) . ?
C22 C25 1.489(4) . ?
C23 C24 1.390(4) . ?
C25 C30 1.392(4) . ?
C25 C26 1.398(4) . ?
C26 C27 1.381(4) . ?
C27 C28 1.398(4) . ?
C28 C29 1.396(4) . ?
C28 C31 1.491(4) . ?
C29 C30 1.387(4) . ?
C31 C36 1.405(4) . ?
C31 C32 1.407(4) . ?
C32 C33 1.385(4) . ?
C33 C34 1.382(4) . ?
C34 C35 1.402(4) . ?
C35 C36 1.393(4) . ?
C35 C35 1.491(6) 2_656 ?

loop_
_geom_torsion_atom_site_label_1
_geom_torsion_atom_site_label_2
_geom_torsion_atom_site_label_3
_geom_torsion_atom_site_label_4
_geom_torsion
_geom_torsion_site_symmetry_1
_geom_torsion_site_symmetry_2
_geom_torsion_site_symmetry_3
_geom_torsion_site_symmetry_4
_geom_torsion_publ_flag
C6 C1 C2 C3 1.2(5) . . . . ?
C1 C2 C3 C4 0.3(5) . . . . ?
C2 C3 C4 C5 -1.9(4) . . . . ?
C2 C3 C4 C7 176.4(3) . . . . ?
C3 C4 C5 C6 2.0(4) . . . . ?
C7 C4 C5 C6 -176.4(3) . . . . ?
C2 C1 C6 C5 -1.2(5) . . . . ?
C4 C5 C6 C1 -0.5(5) . . . . ?
C5 C4 C7 C12 -29.5(4) . . . . ?
C3 C4 C7 C12 152.2(3) . . . . ?
C5 C4 C7 C8 148.6(3) . . . . ?
C3 C4 C7 C8 -29.6(4) . . . . ?
C12 C7 C8 C9 -0.4(4) . . . . ?
C4 C7 C8 C9 -178.6(3) . . . . ?
C7 C8 C9 C10 0.6(4) . . . . ?
C8 C9 C10 C11 -0.1(4) . . . . ?
C8 C9 C10 C13 -178.5(3) . . . . ?
C9 C10 C11 C12 -0.7(4) . . . . ?
C13 C10 C11 C12 177.8(3) . . . . ?
C10 C11 C12 C7 0.8(5) . . . . ?
C8 C7 C12 C11 -0.3(4) . . . . ?
C4 C7 C12 C11 177.9(3) . . . . ?
C11 C10 C13 C18 35.5(4) . . . . ?
C9 C10 C13 C18 -146.1(3) . . . . ?
C11 C10 C13 C14 -141.2(3) . . . . ?
C9 C10 C13 C14 37.2(4) . . . . ?
C18 C13 C14 C15 -1.8(4) . . . . ?
C10 C13 C14 C15 175.0(3) . . . . ?
C13 C14 C15 C16 2.6(4) . . . . ?
C13 C14 C15 C15 -178.3(3) . . . 2_556 ?
C14 C15 C16 C17 -1.2(4) . . . . ?
C15 C15 C16 C17 179.8(3) 2_556 . . . ?
C14 C15 C16 Br1 176.9(2) . . . . ?
C15 C15 C16 Br1 -2.1(4) 2_556 . . . ?
C15 C16 C17 C18 -1.0(4) . . . . ?
Br1 C16 C17 C18 -179.1(2) . . . . ?
C16 C17 C18 C13 1.8(4) . . . . ?
C14 C13 C18 C17 -0.4(4) . . . . ?
C10 C13 C18 C17 -177.2(3) . . . . ?
C24 C19 C20 C21 -1.0(4) . . . . ?
C19 C20 C21 C22 -0.1(4) . . . . ?
C20 C21 C22 C23 0.9(4) . . . . ?
C20 C21 C22 C25 -178.1(3) . . . . ?
C21 C22 C23 C24 -0.5(4) . . . . ?
C25 C22 C23 C24 178.5(2) . . . . ?
C22 C23 C24 C19 -0.6(4) . . . . ?
C20 C19 C24 C23 1.4(4) . . . . ?
C23 C22 C25 C30 -38.9(4) . . . . ?
C21 C22 C25 C30 140.0(3) . . . . ?
C23 C22 C25 C26 141.5(3) . . . . ?
C21 C22 C25 C26 -39.6(4) . . . . ?
C30 C25 C26 C27 0.0(4) . . . . ?
C22 C25 C26 C27 179.6(3) . . . . ?
C25 C26 C27 C28 -2.8(4) . . . . ?
C26 C27 C28 C29 2.6(4) . . . . ?
C26 C27 C28 C31 -176.3(3) . . . . ?
C27 C28 C29 C30 0.4(4) . . . . ?
C31 C28 C29 C30 179.2(3) . . . . ?
C28 C29 C30 C25 -3.2(4) . . . . ?
C26 C25 C30 C29 2.9(4) . . . . ?
C22 C25 C30 C29 -176.7(3) . . . . ?
C29 C28 C31 C36 15.6(4) . . . . ?
C27 C28 C31 C36 -165.6(3) . . . . ?
C29 C28 C31 C32 -163.2(3) . . . . ?
C27 C28 C31 C32 15.6(4) . . . . ?
C36 C31 C32 C33 3.6(4) . . . . ?
C28 C31 C32 C33 -177.5(3) . . . . ?
C31 C32 C33 C34 -1.9(4) . . . . ?
C32 C33 C34 C35 -2.0(4) . . . . ?
C32 C33 C34 Br2 174.5(2) . . . . ?
C33 C34 C35 C36 4.0(4) . . . . ?
Br2 C34 C35 C36 -172.5(2) . . . . ?
C33 C34 C35 C35 -176.8(3) . . . 2_656 ?
Br2 C34 C35 C35 6.7(4) . . . 2_656 ?
C34 C35 C36 C31 -2.1(4) . . . . ?
C35 C35 C36 C31 178.6(3) 2_656 . . . ?
C32 C31 C36 C35 -1.5(4) . . . . ?
C28 C31 C36 C35 179.6(2) . . . . ?
